data_4026743
loop_
_publ_author_name
'Tomohito Ide'
'Daisuke Takeuchi'
'Kohtaro Osakada'
'Takashi Sato'
'Masayoshi Higuchi'

_publ_contact_author_email kosakada@res.titech.ac.jp
_publ_contact_author_fax +81-45-924-5224
_publ_contact_author_name 'Kohtaro Osakada'
_publ_contact_author_phone +81-45-924-5224
_publ_section_title
;
 Aromatic Macrocycle Containing Amine and Imine Groups: Intramolecular
 Charge-Transfer and Multiple Redox Behavior
;
_journal_name_full 'Journal of Organic Chemistry'
_journal_page_first 9504
_journal_page_last 9506
_journal_paper_doi 10.1021/jo201650t
_journal_volume 76
_journal_year 2011
_chemical_formula_moiety 'C66 H64 N6 O2 '
_chemical_formula_sum 'C66 H64 N6 O2'
_chemical_formula_weight 973.27
_space_group_IT_number 14
_symmetry_cell_setting monoclinic
_symmetry_Int_Tables_number 14
_symmetry_space_group_name_Hall '-P 2ybc'
_symmetry_space_group_name_H-M 'P 1 21/c 1'
_cell_angle_alpha 90.0000
_cell_angle_beta 106.99(3)
_cell_angle_gamma 90.0000
_cell_formula_units_Z 2
_cell_length_a 13.07(2)
_cell_length_b 9.621(14)
_cell_length_c 23.58(4)
_cell_measurement_reflns_used 5713
_cell_measurement_temperature 113
_cell_measurement_theta_max 27.5
_cell_measurement_theta_min 3.1
_cell_volume 2836(8)
_computing_cell_refinement CrystalClear
_computing_data_collection CrystalClear
_computing_data_reduction CrystalStructure
_computing_publication_material 'CrystalStructure 3.7.0'
_computing_structure_refinement CRYSTALS
_diffrn_ambient_temperature 113
_diffrn_detector_area_resol_mean 7.31
_diffrn_measured_fraction_theta_full 0.905
_diffrn_measured_fraction_theta_max 0.905
_diffrn_measurement_device_type 'Rigaku Saturn'
_diffrn_measurement_method \w
_diffrn_radiation_type 'Mo K\a'
_diffrn_radiation_wavelength 0.71070
_diffrn_reflns_av_R_equivalents 0.066
_diffrn_reflns_limit_h_max 14
_diffrn_reflns_limit_h_min -16
_diffrn_reflns_limit_k_max 12
_diffrn_reflns_limit_k_min -10
_diffrn_reflns_limit_l_max 30
_diffrn_reflns_limit_l_min -29
_diffrn_reflns_number 15064
_diffrn_reflns_theta_full 27.47
_diffrn_reflns_theta_max 27.47
_exptl_absorpt_coefficient_mu 0.069
_exptl_absorpt_correction_T_max 0.997
_exptl_absorpt_correction_T_min 0.708
_exptl_absorpt_correction_type multi-scan
_exptl_absorpt_process_details 'Jacobson, R. (1998) Private communication'
_exptl_crystal_colour red
_exptl_crystal_density_diffrn 1.140
_exptl_crystal_description prism
_exptl_crystal_F_000 1036.00
_exptl_crystal_size_max 0.45
_exptl_crystal_size_mid 0.20
_exptl_crystal_size_min 0.05
_refine_diff_density_max 0.72
_refine_diff_density_min -0.53
_refine_ls_extinction_method none
_refine_ls_goodness_of_fit_ref 0.916
_refine_ls_hydrogen_treatment refall
_refine_ls_number_parameters 366
_refine_ls_number_reflns 3328
_refine_ls_R_factor_gt 0.0916
_refine_ls_shift/su_max 0.0000
_refine_ls_structure_factor_coef Fsqd
_refine_ls_weighting_details 'w = 1/[0.0010Fo^2^ + 3.0000\s(Fo^2^) + 0.5000]/(4Fo^2^)'
_refine_ls_weighting_scheme calc
_refine_ls_wR_factor_ref 0.2215
_reflns_number_gt 1733
_reflns_number_total 5886
_reflns_threshold_expression F^2^>2.0\s(F^2^)
_cod_data_source_file jo201650t_si_002.cif
_cod_data_source_block 1
_cod_original_cell_volume 2836(7)
_cod_original_formula_sum 'C66 H64 N6 O2 '
_cod_database_code 4026743

loop_
_symmetry_equiv_pos_site_id
_symmetry_equiv_pos_as_xyz
1 +X,+Y,+Z
2 -X,1/2+Y,1/2-Z
3 -X,-Y,-Z
4 +X,1/2-Y,1/2+Z

loop_
_atom_site_label
_atom_site_type_symbol
_atom_site_fract_x
_atom_site_fract_y
_atom_site_fract_z
_atom_site_U_iso_or_equiv
_atom_site_adp_type
_atom_site_occupancy
_atom_site_symmetry_multiplicity
_atom_site_calc_flag
_atom_site_refinement_flags
O1 O -0.1340(4) 0.2851(6) 0.3638(2) 0.095(2) Uani 1.00 1 d .
N1 N 0.1267(3) 0.1388(5) 0.4571(2) 0.0429(16) Uani 1.00 1 d .
N2 N 0.2976(3) 0.2064(5) 0.2813(2) 0.0414(15) Uani 1.00 1 d .
N3 N 0.6651(3) 0.5622(5) 0.3284(2) 0.0462(16) Uani 1.00 1 d .
C1 C 0.1288(4) 0.1865(6) 0.4048(2) 0.0397(18) Uani 1.00 1 d .
C2 C 0.0967(4) 0.0894(6) 0.3519(2) 0.0371(17) Uani 1.00 1 d .
C3 C 0.0271(4) -0.0236(6) 0.3510(2) 0.0440(19) Uani 1.00 1 d .
C4 C 0.0025(4) -0.1153(7) 0.3031(2) 0.049(2) Uani 1.00 1 d .
C5 C 0.0514(4) -0.1019(7) 0.2565(2) 0.0458(19) Uani 1.00 1 d .
C6 C 0.1234(4) 0.0080(6) 0.2580(2) 0.0420(18) Uani 1.00 1 d .
C7 C 0.1449(4) 0.1045(6) 0.3055(2) 0.0367(17) Uani 1.00 1 d .
C8 C 0.2232(4) 0.2222(6) 0.3096(2) 0.0409(18) Uani 1.00 1 d .
C9 C 0.2070(4) 0.3476(6) 0.3432(2) 0.0384(17) Uani 1.00 1 d .
C10 C 0.2265(5) 0.4837(7) 0.3252(2) 0.052(2) Uani 1.00 1 d .
C11 C 0.1970(5) 0.6003(7) 0.3529(3) 0.062(2) Uani 1.00 1 d .
C12 C 0.1498(5) 0.5853(8) 0.3999(3) 0.064(2) Uani 1.00 1 d .
C13 C 0.1303(4) 0.4521(7) 0.4179(2) 0.053(2) Uani 1.00 1 d .
C14 C 0.1590(4) 0.3309(7) 0.3904(2) 0.0419(18) Uani 1.00 1 d .
C15 C 0.1765(4) 0.2161(6) 0.5107(2) 0.0425(18) Uani 1.00 1 d .
C16 C 0.1248(4) 0.2446(6) 0.5545(2) 0.0452(19) Uani 1.00 1 d .
C17 C 0.1762(4) 0.3177(7) 0.6059(2) 0.048(2) Uani 1.00 1 d .
C18 C 0.2841(4) 0.3643(6) 0.6177(2) 0.0440(19) Uani 1.00 1 d .
C19 C 0.3378(4) 0.3274(6) 0.5750(2) 0.048(2) Uani 1.00 1 d .
C20 C 0.2853(4) 0.2569(6) 0.5223(2) 0.0439(19) Uani 1.00 1 d .
C21 C 0.3899(4) 0.2992(6) 0.2941(2) 0.0366(17) Uani 1.00 1 d .
C22 C 0.4191(4) 0.3657(6) 0.2473(2) 0.047(2) Uani 1.00 1 d .
C23 C 0.5082(4) 0.4556(6) 0.2601(2) 0.046(2) Uani 1.00 1 d .
C24 C 0.5731(4) 0.4758(7) 0.3190(2) 0.0441(19) Uani 1.00 1 d .
C25 C 0.5471(4) 0.4018(6) 0.3652(2) 0.0467(19) Uani 1.00 1 d .
C26 C 0.4562(4) 0.3156(6) 0.3532(2) 0.0456(19) Uani 1.00 1 d .
C27 C -0.2176(6) 0.1885(10) 0.3314(3) 0.096(3) Uani 1.00 1 d .
C28 C -0.2519(6) 0.1022(9) 0.3781(4) 0.094(3) Uani 1.00 1 d .
C29 C -0.1808(6) 0.1582(8) 0.4382(3) 0.074(2) Uani 1.00 1 d .
C30 C -0.1460(5) 0.2989(8) 0.4227(3) 0.072(2) Uani 1.00 1 d .
C31 C 0.4089(6) -0.1027(11) 0.3832(3) 0.119(3) Uani 1.00 1 d .
C32 C 0.3713(6) -0.0340(12) 0.4331(3) 0.125(4) Uani 1.00 1 d .
C33 C 0.4470(7) -0.0512(10) 0.4953(4) 0.128(4) Uani 1.00 1 d .
H1 H -0.0048 -0.0336 0.3821 0.052 Uiso 1.00 1 c R
H2 H -0.0444 -0.1908 0.3030 0.057 Uiso 1.00 1 c R
H3 H 0.0333 -0.1653 0.2242 0.052 Uiso 1.00 1 c R
H4 H 0.1589 0.0143 0.2282 0.048 Uiso 1.00 1 c R
H5 H 0.2591 0.4961 0.2945 0.063 Uiso 1.00 1 c R
H6 H 0.2114 0.6911 0.3414 0.073 Uiso 1.00 1 c R
H7 H 0.1286 0.6643 0.4178 0.080 Uiso 1.00 1 c R
H8 H 0.0979 0.4414 0.4488 0.064 Uiso 1.00 1 c R
H9 H 0.0541 0.2114 0.5489 0.054 Uiso 1.00 1 c R
H10 H 0.1383 0.3414 0.6332 0.059 Uiso 1.00 1 c R
H11 H 0.4093 0.3583 0.5813 0.056 Uiso 1.00 1 c R
H12 H 0.3244 0.2347 0.4953 0.052 Uiso 1.00 1 c R
H13 H 0.3771 0.3518 0.2074 0.055 Uiso 1.00 1 c R
H14 H 0.5237 0.5038 0.2284 0.054 Uiso 1.00 1 c R
H15 H 0.5899 0.4126 0.4051 0.053 Uiso 1.00 1 c R
H16 H 0.4410 0.2648 0.3843 0.053 Uiso 1.00 1 c R
H17 H -0.2763 0.2384 0.3065 0.104 Uiso 1.00 1 c R
H18 H -0.1890 0.1280 0.3080 0.104 Uiso 1.00 1 c R
H19 H -0.3249 0.1200 0.3748 0.103 Uiso 1.00 1 c R
H20 H -0.2420 0.0054 0.3736 0.103 Uiso 1.00 1 c R
H21 H -0.2178 0.1631 0.4674 0.086 Uiso 1.00 1 c R
H22 H -0.1195 0.1007 0.4522 0.086 Uiso 1.00 1 c R
H23 H -0.0811 0.3291 0.4502 0.084 Uiso 1.00 1 c R
H24 H -0.2011 0.3640 0.4218 0.084 Uiso 1.00 1 c R
H25 H 0.4516 -0.0376 0.3700 0.142 Uiso 1.00 1 c R
H26 H 0.3494 -0.1290 0.3509 0.142 Uiso 1.00 1 c R
H27 H 0.4505 -0.1827 0.3986 0.142 Uiso 1.00 1 c R
H28 H 0.3635 0.0632 0.4262 0.141 Uiso 1.00 1 c R
H29 H 0.3039 -0.0732 0.4316 0.141 Uiso 1.00 1 c R
H30 H 0.4120 -0.0335 0.5246 0.164 Uiso 1.00 1 c R
H31 H 0.4722 -0.1444 0.4988 0.164 Uiso 1.00 1 c R
H32 H 0.6710 0.6110 0.2790 0.198 Uiso 1.00 1 c R

loop_
_atom_site_aniso_label
_atom_site_aniso_U_11
_atom_site_aniso_U_22
_atom_site_aniso_U_33
_atom_site_aniso_U_12
_atom_site_aniso_U_13
_atom_site_aniso_U_23
O1 0.097(4) 0.120(5) 0.063(3) 0.003(4) 0.017(3) 0.010(3)
N1 0.033(2) 0.063(3) 0.031(2) -0.002(2) 0.007(2) -0.005(2)
N2 0.031(2) 0.059(3) 0.031(2) -0.001(2) 0.004(2) -0.001(2)
N3 0.036(2) 0.064(3) 0.035(3) -0.005(2) 0.005(2) -0.004(2)
C1 0.019(2) 0.061(4) 0.035(3) 0.001(3) 0.002(2) -0.002(3)
C2 0.025(3) 0.055(4) 0.027(3) 0.004(3) 0.000(2) -0.001(3)
C3 0.032(3) 0.061(4) 0.037(3) -0.002(3) 0.007(2) 0.003(3)
C4 0.038(3) 0.071(5) 0.034(3) -0.003(3) 0.002(3) -0.001(3)
C5 0.034(3) 0.062(4) 0.035(3) -0.002(3) -0.000(3) 0.000(3)
C6 0.030(3) 0.057(4) 0.033(3) 0.006(3) -0.000(2) 0.006(3)
C7 0.020(2) 0.061(4) 0.022(3) -0.005(3) -0.005(2) 0.007(3)
C8 0.028(3) 0.061(4) 0.026(3) 0.007(3) -0.004(2) 0.003(3)
C9 0.023(2) 0.055(4) 0.033(3) -0.002(3) 0.001(2) -0.003(3)
C10 0.046(4) 0.057(4) 0.055(4) 0.003(3) 0.018(3) 0.006(4)
C11 0.062(4) 0.052(4) 0.069(5) 0.005(4) 0.017(4) 0.022(4)
C12 0.066(5) 0.061(5) 0.072(5) 0.007(4) 0.033(4) 0.002(4)
C13 0.040(3) 0.071(5) 0.049(4) 0.005(3) 0.016(3) 0.002(4)
C14 0.022(2) 0.068(4) 0.030(3) 0.004(3) -0.001(2) 0.001(3)
C15 0.032(3) 0.063(4) 0.029(3) -0.002(3) 0.004(2) 0.002(3)
C16 0.036(3) 0.061(4) 0.038(3) -0.012(3) 0.010(3) -0.000(3)
C17 0.037(3) 0.073(5) 0.038(3) -0.009(3) 0.017(3) -0.003(3)
C18 0.034(3) 0.055(4) 0.037(3) -0.003(3) 0.002(3) 0.003(3)
C19 0.032(3) 0.072(4) 0.037(3) -0.004(3) 0.005(3) -0.007(3)
C20 0.035(3) 0.057(4) 0.039(3) 0.001(3) 0.009(3) -0.011(3)
C21 0.029(3) 0.049(4) 0.030(3) -0.003(3) 0.007(2) 0.000(3)
C22 0.042(3) 0.061(4) 0.034(3) -0.000(3) 0.002(3) 0.004(3)
C23 0.037(3) 0.066(4) 0.032(3) -0.013(3) 0.005(3) -0.003(3)
C24 0.030(3) 0.064(4) 0.033(3) -0.007(3) 0.000(2) -0.001(3)
C25 0.029(3) 0.064(4) 0.038(3) 0.002(3) -0.003(2) -0.000(3)
C26 0.036(3) 0.063(4) 0.035(3) -0.006(3) 0.006(2) 0.002(3)
C27 0.071(5) 0.124(8) 0.065(6) 0.022(6) -0.022(4) -0.018(6)
C28 0.067(5) 0.092(6) 0.099(7) -0.016(5) -0.014(5) -0.002(6)
C29 0.089(6) 0.072(5) 0.054(4) -0.015(5) 0.012(4) 0.013(4)
C30 0.049(4) 0.097(6) 0.063(5) -0.006(4) 0.005(4) -0.003(5)
C31 0.058(5) 0.228(11) 0.069(6) 0.062(6) 0.015(4) 0.035(7)
C32 0.061(5) 0.245(13) 0.046(5) 0.051(7) -0.019(4) -0.027(7)
C33 0.139(10) 0.126(10) 0.145(9) 0.016(7) 0.080(9) 0.020(8)

loop_
_atom_type_symbol
_atom_type_description
_atom_type_scat_dispersion_real
_atom_type_scat_dispersion_imag
_atom_type_scat_source
C C 0.003 0.002
;
International Tables for Crystallography
(1992, Vol. C, Tables 4.2.6.8 and 6.1.1.4)
;
H H 0.000 0.000
;
International Tables for Crystallography
(1992, Vol. C, Table 6.1.1.4)
;
N N 0.006 0.003
;
International Tables for Crystallography
(1992, Vol. C, Tables 4.2.6.8 and 6.1.1.4)
;
O O 0.011 0.006
;
International Tables for Crystallography
(1992, Vol. C, Tables 4.2.6.8 and 6.1.1.4)
;

loop_
_geom_angle_atom_site_label_1
_geom_angle_atom_site_label_2
_geom_angle_atom_site_label_3
_geom_angle
_geom_angle_publ_flag
_geom_angle_site_symmetry_1
_geom_angle_site_symmetry_3
C27 O1 C30 106.5(6) no . .
C1 N1 C15 120.6(5) no . .
C8 N2 C21 120.3(5) no . .
C18 N3 C24 125.1(5) no 3_666 .
N1 C1 C2 118.5(5) no . .
N1 C1 C14 127.4(5) no . .
C2 C1 C14 114.2(5) no . .
C1 C2 C3 120.6(5) no . .
C1 C2 C7 119.5(5) no . .
C3 C2 C7 119.7(5) no . .
C2 C3 C4 119.6(6) no . .
C3 C4 C5 121.1(6) no . .
C4 C5 C6 119.6(5) no . .
C5 C6 C7 119.2(6) no . .
C2 C7 C6 120.7(5) no . .
C2 C7 C8 118.2(5) no . .
C6 C7 C8 121.1(5) no . .
N2 C8 C7 117.4(5) no . .
N2 C8 C9 126.4(5) no . .
C7 C8 C9 116.2(5) no . .
C8 C9 C10 121.4(6) no . .
C8 C9 C14 118.8(5) no . .
C10 C9 C14 119.4(6) no . .
C9 C10 C11 119.9(6) no . .
C10 C11 C12 121.3(6) no . .
C11 C12 C13 119.2(7) no . .
C12 C13 C14 120.9(6) no . .
C1 C14 C9 118.6(5) no . .
C1 C14 C13 121.7(6) no . .
C9 C14 C13 119.3(6) no . .
N1 C15 C16 123.2(5) no . .
N1 C15 C20 118.6(5) no . .
C16 C15 C20 118.0(5) no . .
C15 C16 C17 121.3(5) no . .
C16 C17 C18 121.8(6) no . .
N3 C18 C17 120.1(6) no 3_666 .
N3 C18 C19 123.4(5) no 3_666 .
C17 C18 C19 116.4(5) no . .
C18 C19 C20 121.9(5) no . .
C15 C20 C19 120.4(6) no . .
N2 C21 C22 120.5(4) no . .
N2 C21 C26 120.1(5) no . .
C22 C21 C26 119.1(5) no . .
C21 C22 C23 120.1(5) no . .
C22 C23 C24 121.0(6) no . .
N3 C24 C23 118.0(5) no . .
N3 C24 C25 123.5(4) no . .
C23 C24 C25 118.3(5) no . .
C24 C25 C26 121.1(5) no . .
C21 C26 C25 120.1(5) no . .
O1 C27 C28 107.2(6) no . .
C27 C28 C29 104.1(6) no . .
C28 C29 C30 103.5(6) no . .
O1 C30 C29 106.0(6) no . .
C31 C32 C33 115.1(7) no . .
C32 C33 C33 110.3(8) no . 3_656
C18 N3 H32 119.4(4) no 3_666 .
C24 N3 H32 110.2(3) no . .
C2 C3 H1 119.5 no . .
C4 C3 H1 120.9 no . .
C3 C4 H2 118.8 no . .
C5 C4 H2 120.0 no . .
C4 C5 H3 119.7 no . .
C6 C5 H3 120.7 no . .
C5 C6 H4 119.7 no . .
C7 C6 H4 121.0 no . .
C9 C10 H5 120.2 no . .
C11 C10 H5 119.9 no . .
C10 C11 H6 119.8 no . .
C12 C11 H6 118.8 no . .
C11 C12 H7 121.0 no . .
C13 C12 H7 119.8 no . .
C12 C13 H8 119.7 no . .
C14 C13 H8 119.4 no . .
C15 C16 H9 119.1 no . .
C17 C16 H9 119.6 no . .
C16 C17 H10 119.8 no . .
C18 C17 H10 118.4 no . .
C18 C19 H11 118.4 no . .
C20 C19 H11 119.5 no . .
C15 C20 H12 120.9 no . .
C19 C20 H12 118.7 no . .
C21 C22 H13 119.8 no . .
C23 C22 H13 120.0 no . .
C22 C23 H14 118.9 no . .
C24 C23 H14 120.1 no . .
C24 C25 H15 120.0 no . .
C26 C25 H15 118.9 no . .
C21 C26 H16 119.7 no . .
C25 C26 H16 120.1 no . .
O1 C27 H17 110.3 no . .
O1 C27 H18 109.4 no . .
C28 C27 H17 111.2 no . .
C28 C27 H18 109.2 no . .
H17 C27 H18 109.5 no . .
C27 C28 H19 109.8 no . .
C27 C28 H20 111.7 no . .
C29 C28 H19 109.4 no . .
C29 C28 H20 112.2 no . .
H19 C28 H20 109.5 no . .
C28 C29 H21 112.6 no . .
C28 C29 H22 109.6 no . .
C30 C29 H21 112.6 no . .
C30 C29 H22 108.9 no . .
H21 C29 H22 109.5 no . .
O1 C30 H23 110.9 no . .
O1 C30 H24 109.5 no . .
C29 C30 H23 112.5 no . .
C29 C30 H24 108.5 no . .
H23 C30 H24 109.5 no . .
C32 C31 H25 108.4 no . .
C32 C31 H26 110.8 no . .
C32 C31 H27 109.2 no . .
H25 C31 H26 109.5 no . .
H25 C31 H27 109.5 no . .
H26 C31 H27 109.5 no . .
C31 C32 H28 109.3 no . .
C31 C32 H29 107.4 no . .
C33 C32 H28 106.3 no . .
C33 C32 H29 109.2 no . .
H28 C32 H29 109.5 no . .
C32 C33 H30 111.5 no . .
C32 C33 H31 107.4 no . .
C33 C33 H30 110.9 no 3_656 .
C33 C33 H31 107.0 no 3_656 .
H30 C33 H31 109.5 no . .

loop_
_geom_bond_atom_site_label_1
_geom_bond_atom_site_label_2
_geom_bond_distance
_geom_bond_publ_flag
_geom_bond_site_symmetry_2
O1 C27 1.468(10) no .
O1 C30 1.449(10) no .
N1 C1 1.324(8) no .
N1 C15 1.447(7) no .
N2 C8 1.339(8) no .
N2 C21 1.459(7) no .
N3 C18 1.438(7) no 3_666
N3 C24 1.425(8) no .
C1 C2 1.517(8) no .
C1 C14 1.509(9) no .
C2 C3 1.414(8) no .
C2 C7 1.420(9) no .
C3 C4 1.395(8) no .
C4 C5 1.429(9) no .
C5 C6 1.409(9) no .
C6 C7 1.418(8) no .
C7 C8 1.511(8) no .
C8 C9 1.492(9) no .
C9 C10 1.422(9) no .
C9 C14 1.437(9) no .
C10 C11 1.407(10) no .
C11 C12 1.424(11) no .
C12 C13 1.396(10) no .
C13 C14 1.437(10) no .
C15 C16 1.418(9) no .
C15 C20 1.422(8) no .
C16 C17 1.392(8) no .
C17 C18 1.427(8) no .
C18 C19 1.429(9) no .
C19 C20 1.406(8) no .
C21 C22 1.422(9) no .
C21 C26 1.418(7) no .
C22 C23 1.411(8) no .
C23 C24 1.414(7) no .
C24 C25 1.424(9) no .
C25 C26 1.408(8) no .
C27 C28 1.546(13) no .
C28 C29 1.548(10) no .
C29 C30 1.507(11) no .
C31 C32 1.550(13) no .
C32 C33 1.518(12) no .
C33 C33 1.662(13) no 3_656
N3 H32 1.279(5) no .
C3 H1 0.950 no .
C4 H2 0.950 no .
C5 H3 0.950 no .
C6 H4 0.950 no .
C10 H5 0.950 no .
C11 H6 0.950 no .
C12 H7 0.950 no .
C13 H8 0.950 no .
C16 H9 0.950 no .
C17 H10 0.950 no .
C19 H11 0.950 no .
C20 H12 0.950 no .
C22 H13 0.950 no .
C23 H14 0.950 no .
C25 H15 0.950 no .
C26 H16 0.950 no .
C27 H17 0.950 no .
C27 H18 0.950 no .
C28 H19 0.950 no .
C28 H20 0.950 no .
C29 H21 0.950 no .
C29 H22 0.950 no .
C30 H23 0.950 no .
C30 H24 0.950 no .
C31 H25 0.950 no .
C31 H26 0.950 no .
C31 H27 0.950 no .
C32 H28 0.950 no .
C32 H29 0.950 no .
C33 H30 0.950 no .
C33 H31 0.950 no .
